data_7041022
loop_
_publ_author_name
'Wei, Rong-Min'
'Kong, Ming'
'Cao, Fan'
'Li, Jing'
'Pu, Tian-Cheng'
'Yang, Li'
'Zhang, Xiu-Ling'
'Song, You'

_publ_section_title
;
 Water induced spin-crossover behaviour and magneto-structural correlation
 in octacyanotungstate(iv)-based iron(ii) complexes.
;
_journal_issue 46
_journal_name_full 'Dalton transactions (Cambridge, England : 2003)'
_journal_page_first 18643
_journal_page_last 18652
_journal_paper_doi 10.1039/c6dt03421g
_journal_volume 45
_journal_year 2016
_chemical_formula_moiety 'C56 H64 Fe2 N16 O12 W'
_chemical_formula_sum 'C56 H64 Fe2 N16 O12 W'
_chemical_formula_weight 1448.74
_space_group_crystal_system cubic
_space_group_IT_number 230
_space_group_name_Hall '-I 4bd 2c 3'
_space_group_name_H-M_alt 'I a -3 d'
_symmetry_space_group_name_Hall '-I 4bd 2c 3'
_symmetry_space_group_name_H-M 'I a -3 d'
_atom_sites_solution_hydrogens mixed
_audit_creation_method SHELXL-2014/7
_audit_update_record
;
2016-10-09 deposited with the CCDC.
2016-10-24 downloaded from the CCDC.
;
_cell_angle_alpha 90
_cell_angle_beta 90
_cell_angle_gamma 90
_cell_formula_units_Z 24
_cell_length_a 34.502(3)
_cell_length_b 34.502(3)
_cell_length_c 34.502(3)
_cell_measurement_reflns_used 7664
_cell_measurement_temperature 200(2)
_cell_measurement_theta_max 21.6
_cell_measurement_theta_min 2.21
_cell_volume 41071(6)
_computing_cell_refinement 'Bruker SMART'
_computing_data_collection 'Bruker SMART'
_computing_data_reduction 'Bruker SAINT'
_computing_molecular_graphics 'Bruker SHELXTL'
_computing_publication_material 'Bruker SHELXTL'
_computing_structure_refinement 'SHELXL-2014/7 (Sheldrick, 2014)'
_computing_structure_solution 'Bruker SHELXTL'
_diffrn_ambient_temperature 200(2)
_diffrn_measured_fraction_theta_full 0.998
_diffrn_measured_fraction_theta_max 0.998
_diffrn_measurement_device_type 'CCD area detector'
_diffrn_measurement_method 'phi and omega scans'
_diffrn_radiation_type MoK\a
_diffrn_radiation_wavelength 0.71073
_diffrn_reflns_av_R_equivalents 0.1626
_diffrn_reflns_av_unetI/netI 0.0363
_diffrn_reflns_Laue_measured_fraction_full 0.998
_diffrn_reflns_Laue_measured_fraction_max 0.998
_diffrn_reflns_limit_h_max 41
_diffrn_reflns_limit_h_min -44
_diffrn_reflns_limit_k_max 44
_diffrn_reflns_limit_k_min -44
_diffrn_reflns_limit_l_max 43
_diffrn_reflns_limit_l_min -44
_diffrn_reflns_number 162599
_diffrn_reflns_point_group_measured_fraction_full 0.998
_diffrn_reflns_point_group_measured_fraction_max 0.998
_diffrn_reflns_theta_full 25.242
_diffrn_reflns_theta_max 27.486
_diffrn_reflns_theta_min 1.669
_exptl_absorpt_coefficient_mu 2.160
_exptl_absorpt_correction_T_max 0.648
_exptl_absorpt_correction_T_min 0.601
_exptl_absorpt_correction_type multi-scan
_exptl_absorpt_process_details sadabs
_exptl_crystal_colour green
_exptl_crystal_density_diffrn 1.404
_exptl_crystal_density_meas 0
_exptl_crystal_density_method 'not measured'
_exptl_crystal_description block
_exptl_crystal_F_000 17564
_exptl_crystal_size_max 0.250
_exptl_crystal_size_mid 0.200
_exptl_crystal_size_min 0.200
_refine_diff_density_max 1.431
_refine_diff_density_min -1.501
_refine_diff_density_rms 0.154
_refine_ls_extinction_method none
_refine_ls_goodness_of_fit_ref 1.064
_refine_ls_hydrogen_treatment mixed
_refine_ls_matrix_type full
_refine_ls_number_parameters 227
_refine_ls_number_reflns 3939
_refine_ls_number_restraints 92
_refine_ls_restrained_S_all 1.083
_refine_ls_R_factor_all 0.1122
_refine_ls_R_factor_gt 0.0598
_refine_ls_shift/su_max 0.001
_refine_ls_shift/su_mean 0.000
_refine_ls_structure_factor_coef Fsqd
_refine_ls_weighting_details 'w=1/[\s^2^(Fo^2^)+(0.0973P)^2^+673.0773P] where P=(Fo^2^+2Fc^2^)/3'
_refine_ls_weighting_scheme calc
_refine_ls_wR_factor_gt 0.1617
_refine_ls_wR_factor_ref 0.2213
_reflns_Friedel_coverage 0.000
_reflns_number_gt 2490
_reflns_number_total 3939
_reflns_threshold_expression 'I > 2\s(I)'
_cod_data_source_file c6dt03421g2.cif
_cod_data_source_block 1-200
_cod_depositor_comments 'Adding full bibliography for 7041017--7041023.cif.'
_cod_original_cell_volume 41073(9)
_cod_database_code 7041022
_shelx_shelxl_version_number 2014/7
_shelx_space_group_comment
; 
The symmetry employed for this shelxl refinement is uniquely defined 
by the following loop, which should always be used as a source of 
symmetry information in preference to the above space-group names. 
They are only intended as comments. 
;
_shelx_estimated_absorpt_t_min 0.614
_shelx_estimated_absorpt_t_max 0.672

loop_
_space_group_symop_operation_xyz
'x, y, z'
'-x+1/2, -y, z+1/2'
'-x, y+1/2, -z+1/2'
'x+1/2, -y+1/2, -z'
'z, x, y'
'z+1/2, -x+1/2, -y'
'-z+1/2, -x, y+1/2'
'-z, x+1/2, -y+1/2'
'y, z, x'
'-y, z+1/2, -x+1/2'
'y+1/2, -z+1/2, -x'
'-y+1/2, -z, x+1/2'
'y+3/4, x+1/4, -z+1/4'
'-y+3/4, -x+3/4, -z+3/4'
'y+1/4, -x+1/4, z+3/4'
'-y+1/4, x+3/4, z+1/4'
'x+3/4, z+1/4, -y+1/4'
'-x+1/4, z+3/4, y+1/4'
'-x+3/4, -z+3/4, -y+3/4'
'x+1/4, -z+1/4, y+3/4'
'z+3/4, y+1/4, -x+1/4'
'z+1/4, -y+1/4, x+3/4'
'-z+1/4, y+3/4, x+1/4'
'-z+3/4, -y+3/4, -x+3/4'
'x+1/2, y+1/2, z+1/2'
'-x+1, -y+1/2, z+1'
'-x+1/2, y+1, -z+1'
'x+1, -y+1, -z+1/2'
'z+1/2, x+1/2, y+1/2'
'z+1, -x+1, -y+1/2'
'-z+1, -x+1/2, y+1'
'-z+1/2, x+1, -y+1'
'y+1/2, z+1/2, x+1/2'
'-y+1/2, z+1, -x+1'
'y+1, -z+1, -x+1/2'
'-y+1, -z+1/2, x+1'
'y+5/4, x+3/4, -z+3/4'
'-y+5/4, -x+5/4, -z+5/4'
'y+3/4, -x+3/4, z+5/4'
'-y+3/4, x+5/4, z+3/4'
'x+5/4, z+3/4, -y+3/4'
'-x+3/4, z+5/4, y+3/4'
'-x+5/4, -z+5/4, -y+5/4'
'x+3/4, -z+3/4, y+5/4'
'z+5/4, y+3/4, -x+3/4'
'z+3/4, -y+3/4, x+5/4'
'-z+3/4, y+5/4, x+3/4'
'-z+5/4, -y+5/4, -x+5/4'
'-x, -y, -z'
'x-1/2, y, -z-1/2'
'x, -y-1/2, z-1/2'
'-x-1/2, y-1/2, z'
'-z, -x, -y'
'-z-1/2, x-1/2, y'
'z-1/2, x, -y-1/2'
'z, -x-1/2, y-1/2'
'-y, -z, -x'
'y, -z-1/2, x-1/2'
'-y-1/2, z-1/2, x'
'y-1/2, z, -x-1/2'
'-y-3/4, -x-1/4, z-1/4'
'y-3/4, x-3/4, z-3/4'
'-y-1/4, x-1/4, -z-3/4'
'y-1/4, -x-3/4, -z-1/4'
'-x-3/4, -z-1/4, y-1/4'
'x-1/4, -z-3/4, -y-1/4'
'x-3/4, z-3/4, y-3/4'
'-x-1/4, z-1/4, -y-3/4'
'-z-3/4, -y-1/4, x-1/4'
'-z-1/4, y-1/4, -x-3/4'
'z-1/4, -y-3/4, -x-1/4'
'z-3/4, y-3/4, x-3/4'
'-x+1/2, -y+1/2, -z+1/2'
'x, y+1/2, -z'
'x+1/2, -y, z'
'-x, y, z+1/2'
'-z+1/2, -x+1/2, -y+1/2'
'-z, x, y+1/2'
'z, x+1/2, -y'
'z+1/2, -x, y'
'-y+1/2, -z+1/2, -x+1/2'
'y+1/2, -z, x'
'-y, z, x+1/2'
'y, z+1/2, -x'
'-y-1/4, -x+1/4, z+1/4'
'y-1/4, x-1/4, z-1/4'
'-y+1/4, x+1/4, -z-1/4'
'y+1/4, -x-1/4, -z+1/4'
'-x-1/4, -z+1/4, y+1/4'
'x+1/4, -z-1/4, -y+1/4'
'x-1/4, z-1/4, y-1/4'
'-x+1/4, z+1/4, -y-1/4'
'-z-1/4, -y+1/4, x+1/4'
'-z+1/4, y+1/4, -x-1/4'
'z+1/4, -y-1/4, -x+1/4'
'z-1/4, y-1/4, x-1/4'

loop_
_atom_site_label
_atom_site_type_symbol
_atom_site_fract_x
_atom_site_fract_y
_atom_site_fract_z
_atom_site_U_iso_or_equiv
_atom_site_adp_type
_atom_site_occupancy
_atom_site_site_symmetry_order
_atom_site_calc_flag
_atom_site_refinement_flags_posn
_atom_site_refinement_flags_adp
_atom_site_refinement_flags_occupancy
_atom_site_disorder_assembly
_atom_site_disorder_group
C1 C 0.0188(3) 0.7172(3) 0.0747(3) 0.052(2) Uani 1 1 d . . . . .
C2 C 0.0512(2) 0.7788(2) 0.1052(3) 0.0468(19) Uani 1 1 d . . . . .
C3 C 0.1063(3) 0.9002(3) 0.0448(3) 0.066(3) Uani 1 1 d . . . . .
H3 H 0.1217 0.8934 0.0231 0.079 Uiso 1 1 calc R U . . .
C4 C 0.0918(3) 0.9384(4) 0.0469(3) 0.074(3) Uani 1 1 d . . . . .
C5 C 0.0684(4) 0.9477(4) 0.0774(4) 0.091(4) Uani 1 1 d . . . . .
H5 H 0.0574 0.9728 0.0796 0.109 Uiso 1 1 calc R U . . .
C6 C 0.0612(4) 0.9196(5) 0.1054(4) 0.098(4) Uani 1 1 d . . . . .
H6 H 0.0451 0.9254 0.1269 0.117 Uiso 1 1 calc R U . . .
C7 C 0.0775(3) 0.8832(4) 0.1018(3) 0.082(3) Uani 1 1 d . . . . .
H7 H 0.0729 0.8645 0.1215 0.098 Uiso 1 1 calc R U . . .
C8 C 0.1281(4) 0.7301(3) 0.0506(4) 0.081(3) Uani 1 1 d . U . . .
H8 H 0.1006 0.7319 0.0522 0.097 Uiso 1 1 calc R U . . .
C9 C 0.1454(5) 0.6960(4) 0.0397(5) 0.110(3) Uani 1 1 d D U . . .
C10 C 0.1850(5) 0.6922(5) 0.0387(5) 0.112(3) Uani 1 1 d . U . . .
H10 H 0.1967 0.6683 0.0315 0.135 Uiso 1 1 calc R U . . .
C11 C 0.2061(4) 0.7221(5) 0.0479(4) 0.102(3) Uani 1 1 d . U . . .
H11 H 0.2335 0.7201 0.0471 0.122 Uiso 1 1 calc R U . . .
C12 C 0.1893(3) 0.7563(4) 0.0586(4) 0.079(3) Uani 1 1 d . U . . .
H12 H 0.2055 0.7773 0.0660 0.095 Uiso 1 1 calc R U . . .
C13 C 0.1025(4) 0.9680(4) 0.0156(4) 0.096(4) Uani 1 1 d D . . . .
H13A H 0.1120 0.9545 -0.0067 0.144 Uiso 0.46(3) 1 d R U P A 1
H13B H 0.0799 0.9822 0.0078 0.144 Uiso 0.46(3) 1 d R U P A 1
H13C H 0.1298 0.9727 0.0179 0.144 Uiso 0.54(3) 1 d R U P A 2
H13D H 0.0975 0.9579 -0.0098 0.144 Uiso 0.54(3) 1 d R U P A 2
C14 C 0.1182(10) 0.6626(9) 0.0353(11) 0.138(5) Uani 0.46(3) 1 d D U P A 1
H14A H 0.1328 0.6386 0.0296 0.166 Uiso 0.46(3) 1 calc R U P A 1
H14B H 0.1032 0.6587 0.0594 0.166 Uiso 0.46(3) 1 calc R U P A 1
C14' C 0.1259(9) 0.6601(7) 0.0243(12) 0.140(4) Uani 0.54(3) 1 d D U P A 2
H14C H 0.1438 0.6457 0.0070 0.168 Uiso 0.54(3) 1 calc R U P A 2
H14D H 0.1184 0.6428 0.0460 0.168 Uiso 0.54(3) 1 calc R U P A 2
Fe1 Fe 0.1250 0.81694(4) 0.06694(4) 0.0459(4) Uani 1 2 d S T P . .
N1 N 0.0297(2) 0.6998(3) 0.0486(3) 0.065(2) Uani 1 1 d . . . . .
N2 N 0.0776(2) 0.7935(2) 0.0925(2) 0.0557(19) Uani 1 1 d . . . . .
N3 N 0.0997(2) 0.8733(3) 0.0714(2) 0.062(2) Uani 1 1 d . . . . .
N4 N 0.1507(2) 0.7612(2) 0.0590(2) 0.061(2) Uani 1 1 d . . . . .
O2 O 0.0921(4) 0.6718(4) 0.0033(5) 0.168(4) Uani 1 1 d D U . . .
H2A H 0.0720(12) 0.680(2) -0.007(4) 0.202 Uiso 1 1 d D U . B 1
O1 O 0.1297(7) 0.9958(6) 0.0282(8) 0.110(10) Uani 0.46(3) 1 d D . P A 1
H1AC H 0.1498(11) 0.993(2) 0.0140(11) 0.165 Uiso 0.46(3) 1 d D U P A 1
O1' O 0.0805(10) 1.0015(8) 0.0175(9) 0.200(18) Uani 0.54(3) 1 d D . P A 2
H1BB H 0.0613(16) 1.016(3) 0.023(4) 0.300 Uiso 0.54(3) 1 d D U P A 2
W1 W 0.0000 0.7500 0.1250 0.0403(2) Uani 1 4 d S T P . 2
O3 O 1.0000 1.0000 1.0000 0.129(11) Uiso 0.75 6 d S U P C 1
O4 O 0.2832(15) 0.6250 0.0332(15) 0.264(18) Uiso 0.5 2 d S U P D 1
O3' O 0.9355(9) 0.9355(9) 0.9355(9) 0.294(18) Uiso 0.75 3 d S U P E 2
O4' O 0.2500 0.6250 0.0000 0.25(2) Uiso 0.5 4 d S U P F 2
O5 O 0.1250 0.6815(10) 0.9315(10) 0.199(16) Uiso 0.5 2 d DS U P . .
H5A H 0.104(2) 0.689(4) 0.9398(15) 0.239 Uiso 0.5 1 d D U P . .

loop_
_atom_site_aniso_label
_atom_site_aniso_U_11
_atom_site_aniso_U_22
_atom_site_aniso_U_33
_atom_site_aniso_U_23
_atom_site_aniso_U_13
_atom_site_aniso_U_12
C1 0.045(5) 0.053(5) 0.059(5) -0.004(4) 0.001(4) 0.000(4)
C2 0.035(4) 0.049(5) 0.056(5) 0.006(4) -0.001(4) 0.001(3)
C3 0.045(5) 0.091(8) 0.061(6) 0.025(5) 0.003(4) 0.000(5)
C4 0.045(5) 0.096(8) 0.081(7) 0.019(6) -0.008(5) 0.003(5)
C5 0.084(9) 0.097(9) 0.092(9) 0.013(8) 0.018(7) 0.014(7)
C6 0.085(9) 0.126(12) 0.082(9) -0.023(8) 0.022(7) 0.002(8)
C7 0.070(7) 0.107(10) 0.068(7) 0.003(7) 0.014(6) -0.008(7)
C8 0.078(6) 0.062(6) 0.103(8) -0.009(6) 0.002(6) 0.004(5)
C9 0.110(6) 0.090(6) 0.132(7) -0.013(6) -0.003(6) 0.012(5)
C10 0.111(7) 0.102(7) 0.124(7) -0.005(7) 0.011(7) 0.033(6)
C11 0.092(7) 0.106(7) 0.108(7) -0.002(6) 0.015(6) 0.030(6)
C12 0.059(6) 0.088(7) 0.091(7) 0.011(6) 0.016(5) 0.017(5)
C13 0.079(8) 0.100(10) 0.110(10) 0.041(8) -0.002(7) 0.022(8)
C14 0.129(9) 0.124(8) 0.162(9) -0.012(8) -0.003(8) 0.011(8)
C14' 0.131(8) 0.125(8) 0.165(9) -0.011(8) 0.001(8) 0.007(8)
Fe1 0.0296(8) 0.0540(6) 0.0540(6) 0.0108(8) 0.0030(5) -0.0030(5)
N1 0.054(5) 0.067(5) 0.075(6) -0.014(4) -0.001(4) 0.010(4)
N2 0.046(4) 0.057(5) 0.064(5) 0.007(4) -0.003(4) -0.011(4)
N3 0.036(4) 0.090(6) 0.060(5) 0.012(4) 0.004(3) -0.003(4)
N4 0.051(4) 0.064(5) 0.069(5) 0.009(4) 0.005(4) 0.004(4)
O2 0.155(8) 0.162(8) 0.188(9) -0.015(8) -0.005(7) 0.008(7)
O1 0.12(2) 0.073(14) 0.13(2) 0.011(12) 0.034(15) -0.011(13)
O1' 0.24(4) 0.15(2) 0.22(3) 0.10(2) 0.06(3) 0.07(2)
W1 0.0337(3) 0.0337(3) 0.0534(4) 0.000 0.000 0.000

loop_
_atom_type_symbol
_atom_type_description
_atom_type_scat_dispersion_real
_atom_type_scat_dispersion_imag
_atom_type_scat_source
C C 0.0033 0.0016 'International Tables Vol C Tables 4.2.6.8 and 6.1.1.4'
H H 0.0000 0.0000 'International Tables Vol C Tables 4.2.6.8 and 6.1.1.4'
N N 0.0061 0.0033 'International Tables Vol C Tables 4.2.6.8 and 6.1.1.4'
O O 0.0106 0.0060 'International Tables Vol C Tables 4.2.6.8 and 6.1.1.4'
Fe Fe 0.3463 0.8444 'International Tables Vol C Tables 4.2.6.8 and 6.1.1.4'
W W -0.8490 6.8722 'International Tables Vol C Tables 4.2.6.8 and 6.1.1.4'

loop_
_geom_angle_atom_site_label_1
_geom_angle_atom_site_label_2
_geom_angle_atom_site_label_3
_geom_angle
_geom_angle_site_symmetry_1
_geom_angle_site_symmetry_3
N1 C1 W1 178.2(8) . .
N2 C2 W1 175.9(8) . .
N3 C3 C4 124.0(10) . .
N3 C3 H3 118.0 . .
C4 C3 H3 118.0 . .
C5 C4 C3 117.9(11) . .
C5 C4 C13 122.0(12) . .
C3 C4 C13 120.1(11) . .
C4 C5 C6 118.5(13) . .
C4 C5 H5 120.8 . .
C6 C5 H5 120.8 . .
C7 C6 C5 120.0(12) . .
C7 C6 H6 120.0 . .
C5 C6 H6 120.0 . .
N3 C7 C6 122.2(12) . .
N3 C7 H7 118.9 . .
C6 C7 H7 118.9 . .
N4 C8 C9 119.1(12) . .
N4 C8 H8 120.5 . .
C9 C8 H8 120.5 . .
C8 C9 C10 121.5(14) . .
C8 C9 C14 115(2) . .
C10 C9 C14 123(2) . .
C8 C9 C14' 127.4(18) . .
C10 C9 C14' 110.9(18) . .
C11 C10 C9 118.4(15) . .
C11 C10 H10 120.8 . .
C9 C10 H10 120.8 . .
C10 C11 C12 120.8(15) . .
C10 C11 H11 119.6 . .
C12 C11 H11 119.6 . .
N4 C12 C11 122.3(13) . .
N4 C12 H12 118.9 . .
C11 C12 H12 118.9 . .
O1' C13 C4 113.1(16) . .
O1 C13 C4 113.5(15) . .
O1 C13 H13A 110.4 . .
C4 C13 H13A 109.0 . .
O1 C13 H13B 106.2 . .
C4 C13 H13B 110.2 . .
H13A C13 H13B 107.4 . .
O1' C13 H13C 113.3 . .
C4 C13 H13C 107.0 . .
O1' C13 H13D 104.5 . .
C4 C13 H13D 111.0 . .
H13C C13 H13D 107.9 . .
O2 C14 C9 107.2(19) . .
O2 C14 H14A 110.3 . .
C9 C14 H14A 110.3 . .
O2 C14 H14B 110.3 . .
C9 C14 H14B 110.3 . .
H14A C14 H14B 108.5 . .
O2 C14' C9 107.9(18) . .
O2 C14' H14C 110.1 . .
C9 C14' H14C 110.1 . .
O2 C14' H14D 110.1 . .
C9 C14' H14D 110.1 . .
H14C C14' H14D 108.4 . .
N2 Fe1 N2 177.2(5) 18_554 .
N2 Fe1 N3 87.9(3) 18_554 .
N2 Fe1 N3 90.2(3) . .
N2 Fe1 N3 90.2(3) 18_554 18_554
N2 Fe1 N3 87.9(3) . 18_554
N3 Fe1 N3 92.1(4) . 18_554
N2 Fe1 N4 91.8(3) 18_554 18_554
N2 Fe1 N4 90.3(3) . 18_554
N3 Fe1 N4 90.6(3) . 18_554
N3 Fe1 N4 176.7(3) 18_554 18_554
N2 Fe1 N4 90.3(3) 18_554 .
N2 Fe1 N4 91.8(3) . .
N3 Fe1 N4 176.7(3) . .
N3 Fe1 N4 90.6(3) 18_554 .
N4 Fe1 N4 86.7(5) 18_554 .
C2 N2 Fe1 176.2(8) . .
C3 N3 C7 117.4(10) . .
C3 N3 Fe1 121.2(7) . .
C7 N3 Fe1 121.4(8) . .
C12 N4 C8 117.8(10) . .
C12 N4 Fe1 121.9(8) . .
C8 N4 Fe1 120.0(7) . .
C14 O2 H2A 156(10) . .
C13 O1 H1AC 107(5) . .
C13 O1' H1BB 158(10) . .
C2 W1 C2 95.88(15) 26_464 63_666
C2 W1 C2 95.88(15) 26_464 88_465
C2 W1 C2 142.7(5) 63_666 88_465
C2 W1 C2 142.7(5) 26_464 .
C2 W1 C2 95.88(15) 63_666 .
C2 W1 C2 95.87(15) 88_465 .
C2 W1 C1 75.5(3) 26_464 .
C2 W1 C1 145.6(3) 63_666 .
C2 W1 C1 71.8(3) 88_465 .
C2 W1 C1 74.9(3) . .
C2 W1 C1 145.6(3) 26_464 63_666
C2 W1 C1 74.9(3) 63_666 63_666
C2 W1 C1 75.5(3) 88_465 63_666
C2 W1 C1 71.8(3) . 63_666
C1 W1 C1 129.7(3) . 63_666
C2 W1 C1 74.9(3) 26_464 26_464
C2 W1 C1 71.8(3) 63_666 26_464
C2 W1 C1 145.6(3) 88_465 26_464
C2 W1 C1 75.5(3) . 26_464
C1 W1 C1 73.8(5) . 26_464
C1 W1 C1 129.7(3) 63_666 26_464
C2 W1 C1 71.8(3) 26_464 88_465
C2 W1 C1 75.5(3) 63_666 88_465
C2 W1 C1 74.9(3) 88_465 88_465
C2 W1 C1 145.6(3) . 88_465
C1 W1 C1 129.7(3) . 88_465
C1 W1 C1 73.8(5) 63_666 88_465
C1 W1 C1 129.7(3) 26_464 88_465

loop_
_geom_bond_atom_site_label_1
_geom_bond_atom_site_label_2
_geom_bond_distance
_geom_bond_site_symmetry_2
C1 N1 1.147(11) .
C1 W1 2.170(10) .
C2 N2 1.131(10) .
C2 W1 2.139(8) .
C3 N3 1.324(12) .
C3 C4 1.413(16) .
C3 H3 0.9500 .
C4 C5 1.365(16) .
C4 C13 1.531(17) .
C5 C6 1.390(19) .
C5 H5 0.9500 .
C6 C7 1.382(19) .
C6 H6 0.9500 .
C7 N3 1.342(14) .
C7 H7 0.9500 .
C8 N4 1.360(14) .
C8 C9 1.372(18) .
C8 H8 0.9500 .
C9 C10 1.37(2) .
C9 C14 1.494(19) .
C9 C14' 1.508(19) .
C10 C11 1.30(2) .
C10 H10 0.9500 .
C11 C12 1.367(17) .
C11 H11 0.9500 .
C12 N4 1.341(13) .
C12 H12 0.9500 .
C13 O1' 1.39(3) .
C13 O1 1.41(2) .
C13 H13A 0.9594 .
C13 H13B 0.9596 .
C13 H13C 0.9595 .
C13 H13D 0.9595 .
C14 O2 1.458(19) .
C14 H14A 0.9900 .
C14 H14B 0.9900 .
C14' O2 1.430(18) .
C14' H14C 0.9900 .
C14' H14D 0.9900 .
Fe1 N2 2.026(7) 18_554
Fe1 N2 2.026(7) .
Fe1 N3 2.136(9) .
Fe1 N3 2.136(9) 18_554
Fe1 N4 2.134(8) 18_554
Fe1 N4 2.134(8) .
O2 H2A 0.820(2) .
O1 H1AC 0.86(2) .
O1' H1BB 0.850(2) .
W1 C2 2.139(8) 26_464
W1 C2 2.139(8) 63_666
W1 C2 2.139(8) 88_465
W1 C1 2.171(10) 63_666
W1 C1 2.171(10) 26_464
W1 C1 2.171(10) 88_465
O5 H5A 0.820(2) .

loop_
_geom_hbond_atom_site_label_D
_geom_hbond_atom_site_label_H
_geom_hbond_atom_site_label_A
_geom_hbond_distance_DH
_geom_hbond_distance_HA
_geom_hbond_distance_DA
_geom_hbond_angle_DHA
_geom_hbond_site_symmetry_A
O1 H1AC N1 0.86(2) 2.30(3) 2.86(3) 123(4) 82_465
O5 H5A O2 0.820(2) 2.30(2) 2.74(3) 115(3) 1_556

loop_
_geom_torsion_atom_site_label_1
_geom_torsion_atom_site_label_2
_geom_torsion_atom_site_label_3
_geom_torsion_atom_site_label_4
_geom_torsion
N3 C3 C4 C5 -2.3(17)
N3 C3 C4 C13 177.3(11)
C3 C4 C5 C6 2.0(19)
C13 C4 C5 C6 -177.7(13)
C4 C5 C6 C7 0(2)
C5 C6 C7 N3 -2(2)
N4 C8 C9 C10 3(2)
N4 C8 C9 C14 173.7(18)
N4 C8 C9 C14' -171(2)
C8 C9 C10 C11 -1(3)
C14 C9 C10 C11 -171(2)
C14' C9 C10 C11 174(2)
C9 C10 C11 C12 1(3)
C10 C11 C12 N4 -2(2)
C5 C4 C13 O1' -12(3)
C3 C4 C13 O1' 168(2)
C5 C4 C13 O1 74.0(18)
C3 C4 C13 O1 -105.7(17)
C8 C9 C14 O2 65(4)
C10 C9 C14 O2 -125(3)
C8 C9 C14' O2 31(4)
C10 C9 C14' O2 -144(2)
C4 C3 N3 C7 0.6(15)
C4 C3 N3 Fe1 -177.3(8)
C6 C7 N3 C3 1.4(17)
C6 C7 N3 Fe1 179.3(10)
C11 C12 N4 C8 3.8(18)
C11 C12 N4 Fe1 -170.0(10)
C9 C8 N4 C12 -4.1(18)
C9 C8 N4 Fe1 169.9(11)
